data_2230923
loop_
_publ_author_name
'Zhang, Yin-Jun'
'Luo, Chen-Tao'
'Wang, Yu-Guang'
'Wang, Zhao'

_publ_section_title
;
 4,5,6,7-Tetrachloro-<i>N</i>-(2,3,4-trifluorophenyl)phthalimide
;
_journal_coeditor_code XU5228
_journal_issue 7
_journal_name_full 'Acta Crystallographica Section E'
_journal_page_first o1604
_journal_paper_doi 10.1107/S1600536811020721
_journal_volume 67
_journal_year 2011
_chemical_formula_iupac 'C14 H2 Cl4 F3 N O2'
_chemical_formula_moiety 'C14 H2 Cl4 F3 N O2'
_chemical_formula_sum 'C14 H2 Cl4 F3 N O2'
_chemical_formula_weight 414.97
_chemical_name_common
;
4,5,6,7-Tetrachloro-<i>N</i>-(2,3,4-trifluorophenyl)phthalimide
;
_chemical_name_systematic
;
4,5,6,7-Tetrachloro-2-(2,3,4-trifluorophenyl)isoindoline-1,3-dione
;
_space_group_IT_number 2
_symmetry_cell_setting triclinic
_symmetry_space_group_name_Hall '-P 1'
_symmetry_space_group_name_H-M 'P -1'
_atom_sites_solution_hydrogens geom
_atom_sites_solution_primary direct
_atom_sites_solution_secondary difmap
_audit_creation_method SHELXL-97
_cell_angle_alpha 95.777(9)
_cell_angle_beta 94.514(17)
_cell_angle_gamma 98.839(12)
_cell_formula_units_Z 4
_cell_length_a 6.7722(7)
_cell_length_b 8.8052(12)
_cell_length_c 24.493(3)
_cell_measurement_reflns_used 4943
_cell_measurement_temperature 113(2)
_cell_measurement_theta_max 27.9
_cell_measurement_theta_min 1.7
_cell_volume 1429.3(3)
_computing_cell_refinement 'SAINT (Bruker, 2007)'
_computing_data_collection 'SMART (Bruker, 2007)'
_computing_data_reduction 'SAINT (Bruker, 2007)'
_computing_molecular_graphics 'SHELXTL (Sheldrick, 2008)'
_computing_publication_material 'SHELXTL (Sheldrick, 2008)'
_computing_structure_refinement 'SHELXTL (Sheldrick, 2008)'
_computing_structure_solution 'SHELXTL (Sheldrick, 2008)'
_diffrn_ambient_temperature 113(2)
_diffrn_detector_area_resol_mean 14.22
_diffrn_measured_fraction_theta_full 0.977
_diffrn_measured_fraction_theta_max 0.977
_diffrn_measurement_device_type 'Rigaku Saturn 724CCD area-detector'
_diffrn_measurement_method '\w and \f'
_diffrn_radiation_monochromator multilayer
_diffrn_radiation_source 'rotating anode'
_diffrn_radiation_type MoK\a
_diffrn_radiation_wavelength 0.71073
_diffrn_reflns_av_R_equivalents 0.0329
_diffrn_reflns_av_sigmaI/netI 0.0709
_diffrn_reflns_limit_h_max 8
_diffrn_reflns_limit_h_min -8
_diffrn_reflns_limit_k_max 11
_diffrn_reflns_limit_k_min -11
_diffrn_reflns_limit_l_max 32
_diffrn_reflns_limit_l_min -31
_diffrn_reflns_number 13490
_diffrn_reflns_theta_full 27.90
_diffrn_reflns_theta_max 27.90
_diffrn_reflns_theta_min 1.68
_diffrn_standards_decay_% 0
_diffrn_standards_interval_count 0
_diffrn_standards_interval_time 0
_diffrn_standards_number 0
_exptl_absorpt_coefficient_mu 0.871
_exptl_absorpt_correction_T_max 0.9027
_exptl_absorpt_correction_T_min 0.8450
_exptl_absorpt_correction_type multi-scan
_exptl_absorpt_process_details '(SADABS; Bruker, 2001)'
_exptl_crystal_colour colorless
_exptl_crystal_density_diffrn 1.928
_exptl_crystal_density_method 'not measured'
_exptl_crystal_description prism
_exptl_crystal_F_000 816
_exptl_crystal_size_max 0.20
_exptl_crystal_size_mid 0.18
_exptl_crystal_size_min 0.12
_refine_diff_density_max 0.622
_refine_diff_density_min -0.379
_refine_ls_extinction_method none
_refine_ls_goodness_of_fit_ref 0.984
_refine_ls_hydrogen_treatment constr
_refine_ls_matrix_type full
_refine_ls_number_parameters 433
_refine_ls_number_reflns 6684
_refine_ls_number_restraints 0
_refine_ls_restrained_S_all 0.984
_refine_ls_R_factor_all 0.0478
_refine_ls_R_factor_gt 0.0379
_refine_ls_shift/su_max 0.001
_refine_ls_shift/su_mean 0.000
_refine_ls_structure_factor_coef Fsqd
_refine_ls_weighting_details 'calc w=1/[\s^2^(Fo^2^)+(0.0384P)^2^+0.0000P] where P=(Fo^2^+2Fc^2^)/3'
_refine_ls_weighting_scheme calc
_refine_ls_wR_factor_gt 0.0918
_refine_ls_wR_factor_ref 0.0948
_reflns_number_gt 4832
_reflns_number_total 6684
_reflns_threshold_expression I>2sigma(I)
_cod_data_source_file xu5228.cif
_cod_data_source_block I
_cod_original_cell_volume 1429.2(3)
_cod_database_code 2230923
_cod_database_fobs_code 2230923

loop_
_symmetry_equiv_pos_as_xyz
'x, y, z'
'-x, -y, -z'

loop_
_atom_site_type_symbol
_atom_site_label
_atom_site_fract_x
_atom_site_fract_y
_atom_site_fract_z
_atom_site_U_iso_or_equiv
_atom_site_adp_type
_atom_site_calc_flag
_atom_site_refinement_flags
_atom_site_occupancy
_atom_site_symmetry_multiplicity
_atom_site_disorder_assembly
_atom_site_disorder_group
Cl Cl1 0.32227(8) 0.91214(6) 0.18882(2) 0.01916(13) Uani d . 1 1 . .
Cl Cl2 0.25294(9) 0.79727(7) 0.06239(2) 0.02243(14) Uani d . 1 1 . .
Cl Cl3 0.24340(8) 0.44993(7) 0.02105(2) 0.02233(13) Uani d . 1 1 . .
Cl Cl4 0.28079(8) 0.20952(6) 0.10536(2) 0.01886(13) Uani d . 1 1 . .
Cl Cl5 0.83636(8) 1.38342(6) 0.20872(2) 0.01938(13) Uani d . 1 1 . .
Cl Cl6 0.77697(8) 1.27830(6) 0.08171(2) 0.02106(13) Uani d . 1 1 . .
Cl Cl7 0.75697(8) 0.93290(7) 0.03745(2) 0.02244(14) Uani d . 1 1 . .
Cl Cl8 0.78622(8) 0.68379(6) 0.11969(2) 0.01849(13) Uani d . 1 1 . .
F F1 0.09797(18) 0.52932(15) 0.35163(5) 0.0272(3) Uani d . 1 1 . .
F F2 0.1377(2) 0.44755(17) 0.45515(5) 0.0370(4) Uani d . 1 1 . .
F F3 0.4616(2) 0.32808(17) 0.48974(5) 0.0351(4) Uani d . 1 1 . .
F F4 1.29401(19) 1.04373(16) 0.33909(5) 0.0290(3) Uani d . 1 1 . .
F F5 1.4227(2) 0.98029(18) 0.44020(6) 0.0427(4) Uani d . 1 1 . .
F F6 1.1612(2) 0.82690(18) 0.50178(5) 0.0442(4) Uani d . 1 1 . .
O O1 0.3982(2) 0.74947(18) 0.29461(6) 0.0233(4) Uani d . 1 1 . .
O O2 0.3402(2) 0.23349(17) 0.23416(6) 0.0229(4) Uani d . 1 1 . .
O O3 0.9291(2) 1.21384(18) 0.31271(6) 0.0216(4) Uani d . 1 1 . .
O O4 0.8648(2) 0.70099(18) 0.24803(6) 0.0257(4) Uani d . 1 1 . .
N N1 0.3776(3) 0.4840(2) 0.27781(7) 0.0171(4) Uani d . 1 1 . .
N N2 0.9077(3) 0.9487(2) 0.29353(7) 0.0177(4) Uani d . 1 1 . .
C C1 0.3739(3) 0.6333(3) 0.26336(9) 0.0176(5) Uani d . 1 1 . .
C C2 0.3363(3) 0.6123(2) 0.20166(8) 0.0151(5) Uani d . 1 1 . .
C C3 0.3126(3) 0.7200(2) 0.16569(9) 0.0163(5) Uani d . 1 1 . .
C C4 0.2817(3) 0.6680(3) 0.10912(8) 0.0168(5) Uani d . 1 1 . .
C C5 0.2751(3) 0.5115(3) 0.09030(8) 0.0166(5) Uani d . 1 1 . .
C C6 0.2956(3) 0.4031(2) 0.12762(8) 0.0164(5) Uani d . 1 1 . .
C C7 0.3259(3) 0.4568(3) 0.18312(8) 0.0160(5) Uani d . 1 1 . .
C C8 0.3474(3) 0.3692(3) 0.23222(8) 0.0169(5) Uani d . 1 1 . .
C C9 0.4061(3) 0.4492(2) 0.33327(8) 0.0180(5) Uani d . 1 1 . .
C C10 0.2611(3) 0.4700(3) 0.36825(9) 0.0208(5) Uani d . 1 1 . .
C C11 0.2802(3) 0.4284(3) 0.42102(9) 0.0241(5) Uani d . 1 1 . .
C C12 0.4469(4) 0.3681(3) 0.43799(9) 0.0254(6) Uani d . 1 1 . .
C C13 0.5958(4) 0.3496(3) 0.40436(9) 0.0251(6) Uani d . 1 1 . .
H H13 0.7109 0.3090 0.4171 0.030 Uiso calc R 1 1 . .
C C14 0.5749(3) 0.3914(3) 0.35132(9) 0.0211(5) Uani d . 1 1 . .
H H14 0.6769 0.3802 0.3274 0.025 Uiso calc R 1 1 . .
C C15 0.8977(3) 1.0995(3) 0.28042(8) 0.0165(5) Uani d . 1 1 . .
C C16 0.8468(3) 1.0809(2) 0.21917(8) 0.0155(5) Uani d . 1 1 . .
C C17 0.8229(3) 1.1919(2) 0.18423(8) 0.0167(5) Uani d . 1 1 . .
C C18 0.7927(3) 1.1435(3) 0.12721(8) 0.0171(5) Uani d . 1 1 . .
C C19 0.7833(3) 0.9880(3) 0.10714(8) 0.0170(5) Uani d . 1 1 . .
C C20 0.8001(3) 0.8765(2) 0.14369(8) 0.0155(5) Uani d . 1 1 . .
C C21 0.8327(3) 0.9259(2) 0.19943(8) 0.0155(5) Uani d . 1 1 . .
C C22 0.8675(3) 0.8368(3) 0.24746(8) 0.0169(5) Uani d . 1 1 . .
C C23 0.9670(3) 0.9153(2) 0.34779(8) 0.0189(5) Uani d . 1 1 . .
C C24 1.1641(3) 0.9649(3) 0.36851(9) 0.0209(5) Uani d . 1 1 . .
C C25 1.2298(4) 0.9340(3) 0.42078(9) 0.0257(6) Uani d . 1 1 . .
C C26 1.0962(4) 0.8546(3) 0.45089(9) 0.0294(6) Uani d . 1 1 . .
C C27 0.8992(4) 0.8043(3) 0.43104(9) 0.0316(6) Uani d . 1 1 . .
H H27 0.8088 0.7490 0.4526 0.038 Uiso calc R 1 1 . .
C C28 0.8346(4) 0.8359(3) 0.37858(9) 0.0254(5) Uani d . 1 1 . .
H H28 0.6988 0.8026 0.3641 0.031 Uiso calc R 1 1 . .

loop_
_atom_site_aniso_label
_atom_site_aniso_U_11
_atom_site_aniso_U_22
_atom_site_aniso_U_33
_atom_site_aniso_U_12
_atom_site_aniso_U_13
_atom_site_aniso_U_23
Cl1 0.0216(3) 0.0129(3) 0.0235(3) 0.0040(2) 0.0019(2) 0.0027(2)
Cl2 0.0282(3) 0.0206(3) 0.0198(3) 0.0039(3) 0.0020(2) 0.0088(2)
Cl3 0.0299(3) 0.0228(3) 0.0139(2) 0.0036(3) 0.0013(2) 0.0017(2)
Cl4 0.0233(3) 0.0144(3) 0.0185(3) 0.0032(2) 0.0022(2) -0.0004(2)
Cl5 0.0240(3) 0.0126(3) 0.0220(3) 0.0042(2) 0.0030(2) 0.0020(2)
Cl6 0.0251(3) 0.0195(3) 0.0201(3) 0.0044(2) 0.0025(2) 0.0083(2)
Cl7 0.0308(3) 0.0228(3) 0.0136(3) 0.0044(3) 0.0018(2) 0.0017(2)
Cl8 0.0228(3) 0.0142(3) 0.0179(3) 0.0029(2) 0.0021(2) -0.0008(2)
F1 0.0239(7) 0.0282(8) 0.0303(7) 0.0102(6) 0.0008(6) 0.0002(6)
F2 0.0414(9) 0.0446(10) 0.0289(8) 0.0109(8) 0.0184(7) 0.0044(7)
F3 0.0549(10) 0.0372(10) 0.0147(7) 0.0081(8) 0.0041(7) 0.0084(6)
F4 0.0300(8) 0.0265(8) 0.0295(8) -0.0009(6) 0.0030(6) 0.0068(6)
F5 0.0369(9) 0.0459(11) 0.0404(9) -0.0005(8) -0.0177(7) 0.0088(8)
F6 0.0619(11) 0.0490(11) 0.0223(8) 0.0097(9) -0.0087(7) 0.0154(7)
O1 0.0322(10) 0.0181(9) 0.0186(8) 0.0070(8) -0.0033(7) -0.0026(7)
O2 0.0354(10) 0.0141(9) 0.0192(8) 0.0041(7) 0.0022(7) 0.0026(6)
O3 0.0298(9) 0.0161(9) 0.0179(8) 0.0053(7) 0.0002(7) -0.0031(6)
O4 0.0417(11) 0.0150(9) 0.0202(8) 0.0056(8) 0.0000(8) 0.0019(7)
N1 0.0248(10) 0.0137(10) 0.0130(9) 0.0047(8) 0.0000(8) 0.0013(7)
N2 0.0267(11) 0.0128(10) 0.0137(9) 0.0038(8) 0.0002(8) 0.0019(7)
C1 0.0191(12) 0.0163(12) 0.0173(11) 0.0046(10) -0.0019(9) 0.0014(9)
C2 0.0131(11) 0.0154(12) 0.0162(10) 0.0013(9) 0.0005(9) 0.0019(8)
C3 0.0146(11) 0.0124(11) 0.0215(11) 0.0018(9) 0.0020(9) 0.0009(9)
C4 0.0155(11) 0.0168(12) 0.0183(11) 0.0015(9) 0.0009(9) 0.0062(9)
C5 0.0160(11) 0.0182(12) 0.0153(10) 0.0006(9) 0.0029(9) 0.0022(9)
C6 0.0148(11) 0.0150(12) 0.0190(11) 0.0017(9) 0.0021(9) 0.0011(9)
C7 0.0152(11) 0.0147(11) 0.0184(11) 0.0035(9) 0.0015(9) 0.0019(9)
C8 0.0188(12) 0.0164(12) 0.0158(11) 0.0053(10) 0.0017(9) 0.0003(9)
C9 0.0272(13) 0.0139(11) 0.0122(10) 0.0025(10) -0.0002(9) 0.0008(8)
C10 0.0229(13) 0.0174(12) 0.0215(11) 0.0047(10) -0.0008(10) -0.0017(9)
C11 0.0295(14) 0.0235(14) 0.0187(11) 0.0014(11) 0.0096(10) -0.0013(10)
C12 0.0417(16) 0.0206(13) 0.0130(11) 0.0006(11) 0.0019(11) 0.0039(9)
C13 0.0313(14) 0.0260(14) 0.0192(12) 0.0095(11) -0.0024(10) 0.0043(10)
C14 0.0255(13) 0.0202(13) 0.0188(11) 0.0057(10) 0.0048(10) 0.0022(9)
C15 0.0168(11) 0.0150(12) 0.0182(11) 0.0039(9) 0.0013(9) 0.0024(9)
C16 0.0144(11) 0.0167(12) 0.0149(10) 0.0025(9) 0.0007(9) 0.0005(9)
C17 0.0165(12) 0.0133(11) 0.0202(11) 0.0020(9) 0.0026(9) 0.0019(9)
C18 0.0154(11) 0.0173(12) 0.0192(11) 0.0029(9) 0.0015(9) 0.0050(9)
C19 0.0165(11) 0.0203(12) 0.0140(10) 0.0015(9) 0.0019(9) 0.0027(9)
C20 0.0123(11) 0.0151(12) 0.0184(11) 0.0013(9) 0.0009(9) 0.0004(9)
C21 0.0178(12) 0.0134(11) 0.0158(10) 0.0040(9) 0.0018(9) 0.0014(8)
C22 0.0192(12) 0.0150(12) 0.0162(10) 0.0031(9) 0.0014(9) 0.0004(9)
C23 0.0279(13) 0.0156(12) 0.0137(10) 0.0064(10) -0.0008(10) 0.0015(9)
C24 0.0251(13) 0.0168(12) 0.0210(11) 0.0028(10) 0.0032(10) 0.0034(9)
C25 0.0273(14) 0.0239(14) 0.0238(12) 0.0047(11) -0.0077(11) 0.0006(10)
C26 0.0438(17) 0.0286(15) 0.0164(11) 0.0093(13) -0.0042(11) 0.0055(10)
C27 0.0409(16) 0.0349(16) 0.0209(12) 0.0054(13) 0.0058(12) 0.0112(11)
C28 0.0300(14) 0.0258(14) 0.0197(12) 0.0021(11) 0.0016(10) 0.0030(10)

loop_
_atom_type_symbol
_atom_type_description
_atom_type_scat_dispersion_real
_atom_type_scat_dispersion_imag
_atom_type_scat_source
C C 0.0033 0.0016 'International Tables Vol C Tables 4.2.6.8 and 6.1.1.4'
H H 0.0000 0.0000 'International Tables Vol C Tables 4.2.6.8 and 6.1.1.4'
N N 0.0061 0.0033 'International Tables Vol C Tables 4.2.6.8 and 6.1.1.4'
O O 0.0106 0.0060 'International Tables Vol C Tables 4.2.6.8 and 6.1.1.4'
F F 0.0171 0.0103 'International Tables Vol C Tables 4.2.6.8 and 6.1.1.4'
Cl Cl 0.1484 0.1585 'International Tables Vol C Tables 4.2.6.8 and 6.1.1.4'

loop_
_geom_angle_atom_site_label_1
_geom_angle_atom_site_label_2
_geom_angle_atom_site_label_3
_geom_angle_site_symmetry_1
_geom_angle_site_symmetry_3
_geom_angle
_geom_angle_publ_flag
C1 N1 C8 . . 113.57(17) ?
C1 N1 C9 . . 123.83(18) ?
C8 N1 C9 . . 122.60(18) ?
C22 N2 C15 . . 113.18(17) ?
C22 N2 C23 . . 123.55(18) ?
C15 N2 C23 . . 123.13(18) ?
O1 C1 N1 . . 125.92(19) ?
O1 C1 C2 . . 129.4(2) ?
N1 C1 C2 . . 104.68(17) ?
C3 C2 C7 . . 121.54(19) ?
C3 C2 C1 . . 129.7(2) ?
C7 C2 C1 . . 108.72(18) ?
C2 C3 C4 . . 117.8(2) ?
C2 C3 Cl1 . . 121.46(17) ?
C4 C3 Cl1 . . 120.77(16) ?
C5 C4 C3 . . 120.72(19) ?
C5 C4 Cl2 . . 119.49(16) ?
C3 C4 Cl2 . . 119.79(17) ?
C4 C5 C6 . . 120.68(19) ?
C4 C5 Cl3 . . 120.40(16) ?
C6 C5 Cl3 . . 118.92(17) ?
C7 C6 C5 . . 117.6(2) ?
C7 C6 Cl4 . . 121.10(17) ?
C5 C6 Cl4 . . 121.33(17) ?
C6 C7 C2 . . 121.7(2) ?
C6 C7 C8 . . 129.7(2) ?
C2 C7 C8 . . 108.60(18) ?
O2 C8 N1 . . 125.93(19) ?
O2 C8 C7 . . 129.7(2) ?
N1 C8 C7 . . 104.38(18) ?
C10 C9 C14 . . 120.17(19) ?
C10 C9 N1 . . 119.27(19) ?
C14 C9 N1 . . 120.53(19) ?
F1 C10 C9 . . 120.85(19) ?
F1 C10 C11 . . 119.0(2) ?
C9 C10 C11 . . 120.2(2) ?
F2 C11 C12 . . 120.8(2) ?
F2 C11 C10 . . 120.3(2) ?
C12 C11 C10 . . 118.9(2) ?
F3 C12 C13 . . 120.3(2) ?
F3 C12 C11 . . 117.7(2) ?
C13 C12 C11 . . 122.0(2) ?
C12 C13 C14 . . 118.6(2) ?
C12 C13 H13 . . 120.7 ?
C14 C13 H13 . . 120.7 ?
C9 C14 C13 . . 120.1(2) ?
C9 C14 H14 . . 120.0 ?
C13 C14 H14 . . 120.0 ?
O3 C15 N2 . . 125.24(19) ?
O3 C15 C16 . . 130.1(2) ?
N2 C15 C16 . . 104.68(17) ?
C17 C16 C21 . . 121.68(19) ?
C17 C16 C15 . . 129.5(2) ?
C21 C16 C15 . . 108.75(18) ?
C16 C17 C18 . . 117.6(2) ?
C16 C17 Cl5 . . 121.73(16) ?
C18 C17 Cl5 . . 120.65(16) ?
C19 C18 C17 . . 120.79(19) ?
C19 C18 Cl6 . . 119.63(16) ?
C17 C18 Cl6 . . 119.54(17) ?
C18 C19 C20 . . 120.45(19) ?
C18 C19 Cl7 . . 119.97(16) ?
C20 C19 Cl7 . . 119.56(17) ?
C21 C20 C19 . . 118.1(2) ?
C21 C20 Cl8 . . 120.78(16) ?
C19 C20 Cl8 . . 121.09(16) ?
C20 C21 C16 . . 121.3(2) ?
C20 C21 C22 . . 130.2(2) ?
C16 C21 C22 . . 108.44(18) ?
O4 C22 N2 . . 125.79(19) ?
O4 C22 C21 . . 129.3(2) ?
N2 C22 C21 . . 104.91(18) ?
C28 C23 C24 . . 120.4(2) ?
C28 C23 N2 . . 121.9(2) ?
C24 C23 N2 . . 117.7(2) ?
F4 C24 C23 . . 120.94(19) ?
F4 C24 C25 . . 119.1(2) ?
C23 C24 C25 . . 120.0(2) ?
F5 C25 C26 . . 121.5(2) ?
F5 C25 C24 . . 119.6(2) ?
C26 C25 C24 . . 118.9(2) ?
F6 C26 C25 . . 118.4(2) ?
F6 C26 C27 . . 119.6(2) ?
C25 C26 C27 . . 122.0(2) ?
C26 C27 C28 . . 118.6(2) ?
C26 C27 H27 . . 120.7 ?
C28 C27 H27 . . 120.7 ?
C23 C28 C27 . . 120.0(2) ?
C23 C28 H28 . . 120.0 ?
C27 C28 H28 . . 120.0 ?

loop_
_geom_bond_atom_site_label_1
_geom_bond_atom_site_label_2
_geom_bond_site_symmetry_2
_geom_bond_distance
_geom_bond_publ_flag
Cl1 C3 . 1.719(2) ?
Cl2 C4 . 1.714(2) ?
Cl3 C5 . 1.714(2) ?
Cl4 C6 . 1.722(2) ?
Cl5 C17 . 1.718(2) ?
Cl6 C18 . 1.717(2) ?
Cl7 C19 . 1.715(2) ?
Cl8 C20 . 1.725(2) ?
F1 C10 . 1.344(2) ?
F2 C11 . 1.344(2) ?
F3 C12 . 1.350(2) ?
F4 C24 . 1.337(2) ?
F5 C25 . 1.341(3) ?
F6 C26 . 1.347(2) ?
O1 C1 . 1.196(2) ?
O2 C8 . 1.194(2) ?
O3 C15 . 1.197(2) ?
O4 C22 . 1.195(2) ?
N1 C1 . 1.399(3) ?
N1 C8 . 1.409(2) ?
N1 C9 . 1.427(2) ?
N2 C22 . 1.402(2) ?
N2 C15 . 1.407(3) ?
N2 C23 . 1.430(2) ?
C1 C2 . 1.500(3) ?
C2 C3 . 1.376(3) ?
C2 C7 . 1.387(3) ?
C3 C4 . 1.404(3) ?
C4 C5 . 1.401(3) ?
C5 C6 . 1.401(3) ?
C6 C7 . 1.382(3) ?
C7 C8 . 1.503(3) ?
C9 C10 . 1.375(3) ?
C9 C14 . 1.381(3) ?
C10 C11 . 1.380(3) ?
C11 C12 . 1.373(3) ?
C12 C13 . 1.370(3) ?
C13 C14 . 1.388(3) ?
C13 H13 . 0.9500 ?
C14 H14 . 0.9500 ?
C15 C16 . 1.499(3) ?
C16 C17 . 1.382(3) ?
C16 C21 . 1.387(3) ?
C17 C18 . 1.408(3) ?
C18 C19 . 1.398(3) ?
C19 C20 . 1.404(3) ?
C20 C21 . 1.380(3) ?
C21 C22 . 1.501(3) ?
C23 C28 . 1.371(3) ?
C23 C24 . 1.378(3) ?
C24 C25 . 1.389(3) ?
C25 C26 . 1.366(3) ?
C26 C27 . 1.374(3) ?
C27 C28 . 1.393(3) ?
C27 H27 . 0.9500 ?
C28 H28 . 0.9500 ?

loop_
_geom_hbond_atom_site_label_D
_geom_hbond_atom_site_label_H
_geom_hbond_atom_site_label_A
_geom_hbond_site_symmetry_A
_geom_hbond_distance_DH
_geom_hbond_distance_HA
_geom_hbond_distance_DA
_geom_hbond_angle_DHA
C14 H14 O3 1_545 0.95 2.44 3.210(3) 138.1
C27 H27 F3 2_666 0.95 2.45 3.379(3) 164.5
C28 H28 O1 . 0.95 2.50 3.403(3) 158.2

loop_
_geom_torsion_atom_site_label_1
_geom_torsion_atom_site_label_2
_geom_torsion_atom_site_label_3
_geom_torsion_atom_site_label_4
_geom_torsion_site_symmetry_1
_geom_torsion_site_symmetry_2
_geom_torsion_site_symmetry_3
_geom_torsion_site_symmetry_4
_geom_torsion
_geom_torsion_publ_flag
C8 N1 C1 O1 . . . . -179.0(2) ?
C9 N1 C1 O1 . . . . 1.9(4) ?
C8 N1 C1 C2 . . . . 0.2(2) ?
C9 N1 C1 C2 . . . . -178.89(19) ?
O1 C1 C2 C3 . . . . -2.9(4) ?
N1 C1 C2 C3 . . . . 177.9(2) ?
O1 C1 C2 C7 . . . . 177.5(2) ?
N1 C1 C2 C7 . . . . -1.7(2) ?
C7 C2 C3 C4 . . . . -1.4(3) ?
C1 C2 C3 C4 . . . . 179.1(2) ?
C7 C2 C3 Cl1 . . . . 179.12(16) ?
C1 C2 C3 Cl1 . . . . -0.4(3) ?
C2 C3 C4 C5 . . . . 0.1(3) ?
Cl1 C3 C4 C5 . . . . 179.60(16) ?
C2 C3 C4 Cl2 . . . . -179.57(16) ?
Cl1 C3 C4 Cl2 . . . . -0.1(3) ?
C3 C4 C5 C6 . . . . 1.2(3) ?
Cl2 C4 C5 C6 . . . . -179.15(16) ?
C3 C4 C5 Cl3 . . . . -178.42(16) ?
Cl2 C4 C5 Cl3 . . . . 1.3(3) ?
C4 C5 C6 C7 . . . . -1.1(3) ?
Cl3 C5 C6 C7 . . . . 178.44(15) ?
C4 C5 C6 Cl4 . . . . 178.15(16) ?
Cl3 C5 C6 Cl4 . . . . -2.3(3) ?
C5 C6 C7 C2 . . . . -0.1(3) ?
Cl4 C6 C7 C2 . . . . -179.42(16) ?
C5 C6 C7 C8 . . . . 178.2(2) ?
Cl4 C6 C7 C8 . . . . -1.1(3) ?
C3 C2 C7 C6 . . . . 1.4(3) ?
C1 C2 C7 C6 . . . . -178.94(19) ?
C3 C2 C7 C8 . . . . -177.2(2) ?
C1 C2 C7 C8 . . . . 2.4(2) ?
C1 N1 C8 O2 . . . . -178.4(2) ?
C9 N1 C8 O2 . . . . 0.8(4) ?
C1 N1 C8 C7 . . . . 1.1(2) ?
C9 N1 C8 C7 . . . . -179.71(18) ?
C6 C7 C8 O2 . . . . -1.2(4) ?
C2 C7 C8 O2 . . . . 177.3(2) ?
C6 C7 C8 N1 . . . . 179.3(2) ?
C2 C7 C8 N1 . . . . -2.2(2) ?
C1 N1 C9 C10 . . . . 66.6(3) ?
C8 N1 C9 C10 . . . . -112.4(2) ?
C1 N1 C9 C14 . . . . -115.1(2) ?
C8 N1 C9 C14 . . . . 65.9(3) ?
C14 C9 C10 F1 . . . . 178.6(2) ?
N1 C9 C10 F1 . . . . -3.1(3) ?
C14 C9 C10 C11 . . . . -2.1(4) ?
N1 C9 C10 C11 . . . . 176.2(2) ?
F1 C10 C11 F2 . . . . -0.2(4) ?
C9 C10 C11 F2 . . . . -179.5(2) ?
F1 C10 C11 C12 . . . . -179.9(2) ?
C9 C10 C11 C12 . . . . 0.8(4) ?
F2 C11 C12 F3 . . . . 0.4(4) ?
C10 C11 C12 F3 . . . . -179.8(2) ?
F2 C11 C12 C13 . . . . -179.0(2) ?
C10 C11 C12 C13 . . . . 0.7(4) ?
F3 C12 C13 C14 . . . . 179.7(2) ?
C11 C12 C13 C14 . . . . -0.9(4) ?
C10 C9 C14 C13 . . . . 2.0(4) ?
N1 C9 C14 C13 . . . . -176.3(2) ?
C12 C13 C14 C9 . . . . -0.5(4) ?
C22 N2 C15 O3 . . . . -178.8(2) ?
C23 N2 C15 O3 . . . . -3.1(4) ?
C22 N2 C15 C16 . . . . -0.4(2) ?
C23 N2 C15 C16 . . . . 175.38(19) ?
O3 C15 C16 C17 . . . . -0.1(4) ?
N2 C15 C16 C17 . . . . -178.4(2) ?
O3 C15 C16 C21 . . . . 177.4(2) ?
N2 C15 C16 C21 . . . . -0.9(2) ?
C21 C16 C17 C18 . . . . -2.9(3) ?
C15 C16 C17 C18 . . . . 174.3(2) ?
C21 C16 C17 Cl5 . . . . 178.95(16) ?
C15 C16 C17 Cl5 . . . . -3.8(3) ?
C16 C17 C18 C19 . . . . 1.3(3) ?
Cl5 C17 C18 C19 . . . . 179.47(16) ?
C16 C17 C18 Cl6 . . . . -176.17(16) ?
Cl5 C17 C18 Cl6 . . . . 2.0(3) ?
C17 C18 C19 C20 . . . . 1.2(3) ?
Cl6 C18 C19 C20 . . . . 178.69(16) ?
C17 C18 C19 Cl7 . . . . -177.29(16) ?
Cl6 C18 C19 Cl7 . . . . 0.2(3) ?
C18 C19 C20 C21 . . . . -2.1(3) ?
Cl7 C19 C20 C21 . . . . 176.36(16) ?
C18 C19 C20 Cl8 . . . . 179.31(16) ?
Cl7 C19 C20 Cl8 . . . . -2.2(3) ?
C19 C20 C21 C16 . . . . 0.6(3) ?
Cl8 C20 C21 C16 . . . . 179.13(16) ?
C19 C20 C21 C22 . . . . -176.3(2) ?
Cl8 C20 C21 C22 . . . . 2.2(3) ?
C17 C16 C21 C20 . . . . 2.0(3) ?
C15 C16 C21 C20 . . . . -175.73(19) ?
C17 C16 C21 C22 . . . . 179.53(19) ?
C15 C16 C21 C22 . . . . 1.8(2) ?
C15 N2 C22 O4 . . . . -179.2(2) ?
C23 N2 C22 O4 . . . . 5.1(4) ?
C15 N2 C22 C21 . . . . 1.4(2) ?
C23 N2 C22 C21 . . . . -174.33(19) ?
C20 C21 C22 O4 . . . . -4.1(4) ?
C16 C21 C22 O4 . . . . 178.7(2) ?
C20 C21 C22 N2 . . . . 175.3(2) ?
C16 C21 C22 N2 . . . . -2.0(2) ?
C22 N2 C23 C28 . . . . -72.5(3) ?
C15 N2 C23 C28 . . . . 112.2(3) ?
C22 N2 C23 C24 . . . . 107.1(2) ?
C15 N2 C23 C24 . . . . -68.2(3) ?
C28 C23 C24 F4 . . . . -179.3(2) ?
N2 C23 C24 F4 . . . . 1.1(3) ?
C28 C23 C24 C25 . . . . 0.2(3) ?
N2 C23 C24 C25 . . . . -179.4(2) ?
F4 C24 C25 F5 . . . . -1.6(3) ?
C23 C24 C25 F5 . . . . 178.8(2) ?
F4 C24 C25 C26 . . . . 179.4(2) ?
C23 C24 C25 C26 . . . . -0.1(4) ?
F5 C25 C26 F6 . . . . 1.8(4) ?
C24 C25 C26 F6 . . . . -179.3(2) ?
F5 C25 C26 C27 . . . . -178.8(2) ?
C24 C25 C26 C27 . . . . 0.1(4) ?
F6 C26 C27 C28 . . . . 179.2(2) ?
C25 C26 C27 C28 . . . . -0.2(4) ?
C24 C23 C28 C27 . . . . -0.3(3) ?
N2 C23 C28 C27 . . . . 179.3(2) ?
C26 C27 C28 C23 . . . . 0.3(4) ?
